data_2017694
loop_
_publ_author_name
'Heilmann-Brohl, Julia'
'Wagner, Matthias'
'Lerner, Hans-Wolfram'
'Bolte, Michael'

_publ_section_title
;
 Structural comparison of three
 <i>N</i>-(4-halogenophenyl)-<i>N</i>'-[1-(2-pyridyl)ethylidene]hydrazine
 hydrochlorides
;
_journal_coeditor_code DN3144
_journal_issue 7
_journal_name_full 'Acta Crystallographica Section C'
_journal_page_first o364
_journal_page_last o368
_journal_paper_doi 10.1107/S0108270110019827
_journal_volume 66
_journal_year 2010
_chemical_formula_iupac 'C13 H13 F N3 + , Cl - , 2C H4 O'
_chemical_formula_moiety 'C13 H13 F N3 + , Cl - , 2C H4 O'
_chemical_formula_sum 'C15 H21 Cl F N3 O2'
_chemical_formula_weight 329.80
_chemical_name_systematic
;
2-{1-[(4-Fluoroanilino)methylidene]ethyl}pyridinium chloride methanol
disolvate
;
_space_group_IT_number 2
_symmetry_cell_setting triclinic
_symmetry_space_group_name_Hall '-P 1'
_symmetry_space_group_name_H-M 'P -1'
_atom_sites_solution_hydrogens geom
_atom_sites_solution_primary direct
_atom_sites_solution_secondary difmap
_audit_creation_method SHELXL97
_cell_angle_alpha 96.321(9)
_cell_angle_beta 92.066(9)
_cell_angle_gamma 107.247(9)
_cell_formula_units_Z 4
_cell_length_a 7.0088(8)
_cell_length_b 11.7258(14)
_cell_length_c 21.843(2)
_cell_measurement_reflns_used 12810
_cell_measurement_temperature 173(2)
_cell_measurement_theta_max 27.20
_cell_measurement_theta_min 2.24
_cell_volume 1699.5(3)
_computing_cell_refinement 'X-AREA (Stoe & Cie, 2001)'
_computing_data_collection 'X-AREA (Stoe & Cie, 2001)'
_computing_data_reduction 'X-AREA (Stoe & Cie, 2001)'
_computing_molecular_graphics 'XP (Sheldrick, 2008)'
_computing_publication_material 'SHELXL97 (Sheldrick, 2008)'
_computing_structure_refinement 'SHELXL97 (Sheldrick, 2008)'
_computing_structure_solution 'SHELXS97 (Sheldrick, 2008)'
_diffrn_ambient_temperature 173(2)
_diffrn_measured_fraction_theta_full 0.957
_diffrn_measured_fraction_theta_max 0.948
_diffrn_measurement_device_type 'Stoe IPDS II two-circle'
_diffrn_measurement_method \w
_diffrn_radiation_monochromator graphite
_diffrn_radiation_source 'fine-focus sealed tube'
_diffrn_radiation_type MoK\a
_diffrn_radiation_wavelength 0.71073
_diffrn_reflns_av_R_equivalents 0.0357
_diffrn_reflns_av_sigmaI/netI 0.0594
_diffrn_reflns_limit_h_max 9
_diffrn_reflns_limit_h_min -8
_diffrn_reflns_limit_k_max 15
_diffrn_reflns_limit_k_min -15
_diffrn_reflns_limit_l_max 27
_diffrn_reflns_limit_l_min -27
_diffrn_reflns_number 21250
_diffrn_reflns_theta_full 25.00
_diffrn_reflns_theta_max 27.19
_diffrn_reflns_theta_min 2.46
_diffrn_standards_decay_% 0
_diffrn_standards_interval_time 0
_diffrn_standards_number 0
_exptl_absorpt_coefficient_mu 0.245
_exptl_absorpt_correction_T_max 0.9666
_exptl_absorpt_correction_T_min 0.9043
_exptl_absorpt_correction_type multi-scan
_exptl_absorpt_process_details '(MULABS; Spek, 2009; Blessing, 1995)'
_exptl_crystal_colour yellow
_exptl_crystal_density_diffrn 1.289
_exptl_crystal_density_method 'not measured'
_exptl_crystal_description plate
_exptl_crystal_F_000 696
_exptl_crystal_size_max 0.42
_exptl_crystal_size_mid 0.26
_exptl_crystal_size_min 0.14
_refine_diff_density_max 0.165
_refine_diff_density_min -0.139
_refine_ls_extinction_method none
_refine_ls_goodness_of_fit_ref 0.851
_refine_ls_hydrogen_treatment mixed
_refine_ls_matrix_type full
_refine_ls_number_parameters 435
_refine_ls_number_reflns 7158
_refine_ls_number_restraints 0
_refine_ls_restrained_S_all 0.851
_refine_ls_R_factor_all 0.0572
_refine_ls_R_factor_gt 0.0298
_refine_ls_shift/su_max 0.001
_refine_ls_shift/su_mean 0.000
_refine_ls_structure_factor_coef Fsqd
_refine_ls_weighting_details 'calc w = 1/[\s^2^(Fo^2^)+(0.0200P)^2^] where P=(Fo^2^+2Fc^2^)/3'
_refine_ls_weighting_scheme calc
_refine_ls_wR_factor_gt 0.0560
_refine_ls_wR_factor_ref 0.0584
_reflns_number_gt 4239
_reflns_number_total 7158
_reflns_threshold_expression I>2\s(I)
_cod_data_source_file dn3144.cif
_cod_data_source_block III
_cod_original_cell_volume 1699.6(3)
_cod_database_code 2017694
_cod_database_fobs_code 2017694

loop_
_symmetry_equiv_pos_as_xyz
'x, y, z'
'-x, -y, -z'

loop_
_atom_site_type_symbol
_atom_site_label
_atom_site_fract_x
_atom_site_fract_y
_atom_site_fract_z
_atom_site_U_iso_or_equiv
_atom_site_adp_type
_atom_site_calc_flag
_atom_site_refinement_flags
_atom_site_occupancy
_atom_site_disorder_assembly
_atom_site_disorder_group
Cl Cl1 0.06824(7) 0.39520(4) 0.835725(17) 0.04234(11) Uani d . 1 . .
Cl Cl2 0.70783(7) 0.36712(4) 0.328298(17) 0.04196(11) Uani d . 1 . .
N N1 0.7276(2) 0.48488(11) 0.94796(6) 0.0351(3) Uani d . 1 . .
H H1 0.683(3) 0.4436(15) 0.9145(8) 0.040(5) Uiso d . 1 . .
N N2 0.69117(19) 0.43426(11) 0.99985(5) 0.0315(3) Uani d . 1 . .
C C2 0.5986(2) 0.31994(13) 0.99561(6) 0.0326(3) Uani d . 1 . .
C C3 0.5307(3) 0.23792(14) 0.93617(7) 0.0449(4) Uani d . 1 . .
H H3A 0.6418 0.2494 0.9092 0.067 Uiso calc R 1 . .
H H3B 0.4189 0.2566 0.9157 0.067 Uiso calc R 1 . .
H H3C 0.4870 0.1541 0.9448 0.067 Uiso calc R 1 . .
C C11 0.8345(2) 0.60680(13) 0.95032(7) 0.0318(3) Uani d . 1 . .
C C12 0.9020(2) 0.68115(13) 1.00578(7) 0.0357(4) Uani d . 1 . .
H H12 0.8760 0.6496 1.0439 0.043 Uiso calc R 1 . .
C C13 1.0078(2) 0.80191(14) 1.00527(7) 0.0385(4) Uani d . 1 . .
H H13 1.0542 0.8538 1.0428 0.046 Uiso calc R 1 . .
C C14 1.0437(2) 0.84435(13) 0.94967(7) 0.0371(4) Uani d . 1 . .
F F14 1.14943(15) 0.96342(8) 0.94906(4) 0.0510(3) Uani d . 1 . .
C C15 0.9790(2) 0.77361(13) 0.89407(7) 0.0372(4) Uani d . 1 . .
H H15 1.0061 0.8063 0.8563 0.045 Uiso calc R 1 . .
C C16 0.8734(2) 0.65336(14) 0.89447(7) 0.0358(4) Uani d . 1 . .
H H16 0.8273 0.6025 0.8566 0.043 Uiso calc R 1 . .
C C21 0.5654(2) 0.27333(13) 1.05501(6) 0.0322(3) Uani d . 1 . .
N N22 0.6445(2) 0.34944(12) 1.10693(6) 0.0331(3) Uani d . 1 . .
H H22 0.722(2) 0.4254(15) 1.1036(7) 0.036(4) Uiso d . 1 . .
C C23 0.6243(3) 0.31773(14) 1.16431(7) 0.0389(4) Uani d . 1 . .
H H23 0.6825 0.3753 1.1992 0.047 Uiso calc R 1 . .
C C24 0.5195(3) 0.20214(15) 1.17223(7) 0.0416(4) Uani d . 1 . .
H H24 0.5048 0.1784 1.2124 0.050 Uiso calc R 1 . .
C C25 0.4355(3) 0.12077(14) 1.12061(7) 0.0421(4) Uani d . 1 . .
H H25 0.3617 0.0404 1.1253 0.051 Uiso calc R 1 . .
C C26 0.4581(2) 0.15534(14) 1.06253(7) 0.0376(4) Uani d . 1 . .
H H26 0.4003 0.0987 1.0273 0.045 Uiso calc R 1 . .
N N1A 0.2446(2) 0.48192(11) 0.45536(6) 0.0343(3) Uani d . 1 . .
H H1A 0.226(2) 0.4372(14) 0.4218(8) 0.038(5) Uiso d . 1 . .
N N2A 0.18085(19) 0.43786(11) 0.50735(5) 0.0325(3) Uani d . 1 . .
C C2A 0.0736(2) 0.32604(13) 0.50393(7) 0.0330(3) Uani d . 1 . .
C C3A 0.0126(3) 0.24187(14) 0.44479(7) 0.0406(4) Uani d . 1 . .
H H3A1 -0.0501 0.2788 0.4149 0.061 Uiso calc R 1 . .
H H3A2 -0.0831 0.1661 0.4529 0.061 Uiso calc R 1 . .
H H3A3 0.1311 0.2258 0.4280 0.061 Uiso calc R 1 . .
C C11A 0.3642(2) 0.60216(13) 0.45792(7) 0.0319(3) Uani d . 1 . .
C C12A 0.4080(2) 0.68097(13) 0.51257(7) 0.0348(4) Uani d . 1 . .
H H12A 0.3597 0.6536 0.5501 0.042 Uiso calc R 1 . .
C C13A 0.5222(3) 0.79955(14) 0.51206(7) 0.0395(4) Uani d . 1 . .
H H13A 0.5529 0.8543 0.5490 0.047 Uiso calc R 1 . .
C C14A 0.5899(3) 0.83650(13) 0.45735(7) 0.0396(4) Uani d . 1 . .
F F14A 0.70313(17) 0.95385(8) 0.45658(4) 0.0582(3) Uani d . 1 . .
C C15A 0.5499(2) 0.76067(14) 0.40260(7) 0.0381(4) Uani d . 1 . .
H H15A 0.5998 0.7890 0.3654 0.046 Uiso calc R 1 . .
C C16A 0.4356(2) 0.64250(13) 0.40288(7) 0.0351(4) Uani d . 1 . .
H H16A 0.4055 0.5886 0.3656 0.042 Uiso calc R 1 . .
C C21A 0.0143(2) 0.28592(13) 0.56329(6) 0.0322(3) Uani d . 1 . .
N N22A 0.0658(2) 0.36833(12) 0.61436(6) 0.0333(3) Uani d . 1 . .
H H22A 0.135(3) 0.4436(16) 0.6114(8) 0.043(5) Uiso d . 1 . .
C C23A 0.0209(2) 0.34280(14) 0.67159(7) 0.0382(4) Uani d . 1 . .
H H23A 0.0601 0.4047 0.7056 0.046 Uiso calc R 1 . .
C C24A -0.0813(3) 0.22747(15) 0.68089(7) 0.0434(4) Uani d . 1 . .
H H24A -0.1134 0.2083 0.7212 0.052 Uiso calc R 1 . .
C C25A -0.1369(3) 0.13953(15) 0.63032(7) 0.0439(4) Uani d . 1 . .
H H25A -0.2075 0.0590 0.6358 0.053 Uiso calc R 1 . .
C C26A -0.0901(3) 0.16818(14) 0.57208(7) 0.0387(4) Uani d . 1 . .
H H26A -0.1293 0.1073 0.5376 0.046 Uiso calc R 1 . .
O O1M 0.5121(2) 0.40944(12) 0.82663(5) 0.0540(3) Uani d . 1 . .
H H1M 0.377(4) 0.393(2) 0.8300(11) 0.089(8) Uiso d . 1 . .
C C1M 0.5448(4) 0.3692(3) 0.76751(9) 0.0896(8) Uani d . 1 . .
H H1M1 0.4621 0.3944 0.7379 0.134 Uiso calc R 1 . .
H H1M2 0.5090 0.2811 0.7623 0.134 Uiso calc R 1 . .
H H1M3 0.6865 0.4032 0.7603 0.134 Uiso calc R 1 . .
O O2M -0.1240(3) 0.11921(14) 0.83089(7) 0.0780(5) Uani d . 1 . .
H H2M -0.070(4) 0.200(3) 0.8328(12) 0.108(9) Uiso d . 1 . .
C C2M 0.0255(4) 0.0708(2) 0.80911(11) 0.0791(7) Uani d . 1 . .
H H2M1 0.1195 0.1295 0.7873 0.119 Uiso calc R 1 . .
H H2M2 -0.0364 -0.0030 0.7808 0.119 Uiso calc R 1 . .
H H2M3 0.0976 0.0522 0.8441 0.119 Uiso calc R 1 . .
O O3M 0.2720(2) 0.36917(12) 0.33337(5) 0.0551(3) Uani d . 1 . .
H H3M 0.396(4) 0.3716(19) 0.3358(10) 0.074(7) Uiso d . 1 . .
C C3M 0.1617(3) 0.2922(2) 0.28236(10) 0.0819(8) Uani d . 1 . .
H H3MB 0.0226 0.2936 0.2818 0.123 Uiso calc R 1 . .
H H3MC 0.1654 0.2100 0.2852 0.123 Uiso calc R 1 . .
H H3MD 0.2200 0.3189 0.2443 0.123 Uiso calc R 1 . .
O O4M 0.4818(3) 0.09243(15) 0.32573(8) 0.0804(5) Uani d . 1 . .
H H4M 0.533(4) 0.168(2) 0.3318(11) 0.092(8) Uiso d . 1 . .
C C4M 0.6154(4) 0.0320(2) 0.30259(11) 0.0806(7) Uani d . 1 . .
H H4M1 0.6922 0.0761 0.2714 0.121 Uiso calc R 1 . .
H H4M2 0.5397 -0.0495 0.2838 0.121 Uiso calc R 1 . .
H H4M3 0.7074 0.0274 0.3365 0.121 Uiso calc R 1 . .

loop_
_atom_site_aniso_label
_atom_site_aniso_U_11
_atom_site_aniso_U_22
_atom_site_aniso_U_33
_atom_site_aniso_U_12
_atom_site_aniso_U_13
_atom_site_aniso_U_23
Cl1 0.0473(3) 0.0388(2) 0.0346(2) 0.00589(19) -0.00038(18) -0.00106(16)
Cl2 0.0474(3) 0.0388(2) 0.03419(19) 0.00654(19) 0.00114(18) -0.00019(16)
N1 0.0409(9) 0.0336(7) 0.0264(6) 0.0058(6) 0.0008(6) 0.0003(6)
N2 0.0313(7) 0.0336(7) 0.0297(6) 0.0101(6) 0.0027(5) 0.0031(5)
C2 0.0317(9) 0.0340(8) 0.0303(7) 0.0083(7) 0.0021(7) 0.0014(6)
C3 0.0565(12) 0.0363(9) 0.0345(8) 0.0058(8) 0.0011(8) -0.0032(7)
C11 0.0307(9) 0.0327(8) 0.0319(7) 0.0105(7) 0.0005(7) 0.0011(6)
C12 0.0394(10) 0.0366(8) 0.0316(7) 0.0127(7) 0.0022(7) 0.0030(6)
C13 0.0392(10) 0.0371(9) 0.0367(8) 0.0110(8) -0.0031(7) -0.0031(7)
C14 0.0341(9) 0.0295(8) 0.0458(9) 0.0077(7) 0.0002(7) 0.0033(7)
F14 0.0584(7) 0.0320(5) 0.0549(6) 0.0028(5) -0.0002(5) 0.0040(4)
C15 0.0397(10) 0.0374(9) 0.0354(8) 0.0117(8) 0.0038(7) 0.0074(7)
C16 0.0372(9) 0.0377(8) 0.0311(8) 0.0110(7) -0.0001(7) -0.0004(6)
C21 0.0290(9) 0.0336(8) 0.0325(7) 0.0093(7) 0.0001(6) -0.0009(6)
N22 0.0352(8) 0.0302(7) 0.0319(7) 0.0071(6) 0.0024(6) 0.0034(5)
C23 0.0443(11) 0.0412(9) 0.0305(8) 0.0130(8) 0.0009(7) 0.0021(7)
C24 0.0480(11) 0.0427(9) 0.0352(8) 0.0135(8) 0.0049(8) 0.0087(7)
C25 0.0429(10) 0.0347(8) 0.0469(9) 0.0074(8) 0.0062(8) 0.0084(7)
C26 0.0366(10) 0.0339(8) 0.0383(8) 0.0064(7) 0.0018(7) -0.0005(7)
N1A 0.0408(8) 0.0328(7) 0.0259(6) 0.0070(6) 0.0032(6) 0.0009(6)
N2A 0.0344(8) 0.0350(7) 0.0280(6) 0.0101(6) 0.0025(6) 0.0054(5)
C2A 0.0313(9) 0.0354(8) 0.0309(7) 0.0090(7) -0.0007(7) 0.0027(6)
C3A 0.0455(10) 0.0397(9) 0.0310(8) 0.0063(8) -0.0011(7) 0.0002(7)
C11A 0.0310(9) 0.0336(8) 0.0308(7) 0.0098(7) -0.0010(7) 0.0042(6)
C12A 0.0356(9) 0.0393(8) 0.0287(7) 0.0113(7) 0.0009(7) 0.0018(6)
C13A 0.0431(10) 0.0381(9) 0.0337(8) 0.0096(8) -0.0016(7) -0.0022(7)
C14A 0.0406(10) 0.0306(8) 0.0418(9) 0.0031(7) -0.0009(8) 0.0034(7)
F14A 0.0738(8) 0.0352(5) 0.0507(6) -0.0054(5) 0.0041(5) 0.0027(4)
C15A 0.0420(10) 0.0398(9) 0.0314(8) 0.0089(8) 0.0051(7) 0.0085(7)
C16A 0.0382(10) 0.0364(8) 0.0291(7) 0.0106(7) -0.0004(7) 0.0007(6)
C21A 0.0296(9) 0.0354(8) 0.0304(7) 0.0093(7) -0.0016(6) 0.0018(6)
N22A 0.0347(8) 0.0329(7) 0.0287(6) 0.0054(6) -0.0010(6) 0.0027(5)
C23A 0.0396(10) 0.0437(9) 0.0283(8) 0.0086(8) -0.0008(7) 0.0032(7)
C24A 0.0474(11) 0.0477(10) 0.0319(8) 0.0085(8) 0.0008(8) 0.0093(7)
C25A 0.0474(11) 0.0383(9) 0.0419(9) 0.0053(8) 0.0007(8) 0.0101(7)
C26A 0.0411(10) 0.0342(8) 0.0364(8) 0.0059(7) -0.0006(7) 0.0022(7)
O1M 0.0491(9) 0.0727(9) 0.0365(6) 0.0180(7) -0.0033(6) -0.0053(6)
C1M 0.0633(16) 0.151(2) 0.0451(11) 0.0294(16) 0.0024(11) -0.0196(14)
O2M 0.1015(14) 0.0438(9) 0.0763(10) 0.0011(9) 0.0310(9) 0.0060(7)
C2M 0.119(2) 0.0541(13) 0.0682(14) 0.0286(14) 0.0057(14) 0.0166(11)
O3M 0.0476(9) 0.0655(8) 0.0425(7) 0.0097(7) 0.0049(6) -0.0136(6)
C3M 0.0587(14) 0.1158(19) 0.0586(12) 0.0245(14) -0.0046(11) -0.0347(13)
O4M 0.0990(14) 0.0434(9) 0.0896(11) 0.0043(9) 0.0314(10) 0.0095(8)
C4M 0.111(2) 0.0562(13) 0.0779(15) 0.0268(14) 0.0129(14) 0.0180(11)

loop_
_atom_type_symbol
_atom_type_description
_atom_type_scat_dispersion_real
_atom_type_scat_dispersion_imag
_atom_type_scat_source
C C 0.0033 0.0016 'International Tables Vol C Tables 4.2.6.8 and 6.1.1.4'
H H 0.0000 0.0000 'International Tables Vol C Tables 4.2.6.8 and 6.1.1.4'
Cl Cl 0.1484 0.1585 'International Tables Vol C Tables 4.2.6.8 and 6.1.1.4'
F F 0.0171 0.0103 'International Tables Vol C Tables 4.2.6.8 and 6.1.1.4'
N N 0.0061 0.0033 'International Tables Vol C Tables 4.2.6.8 and 6.1.1.4'
O O 0.0106 0.0060 'International Tables Vol C Tables 4.2.6.8 and 6.1.1.4'

loop_
_geom_angle_atom_site_label_1
_geom_angle_atom_site_label_2
_geom_angle_atom_site_label_3
_geom_angle_site_symmetry_1
_geom_angle_site_symmetry_3
_geom_angle
_geom_angle_publ_flag
N2 N1 C11 . . 120.48(12) ?
N2 N1 H1 . . 119.0(12) ?
C11 N1 H1 . . 120.5(12) ?
C2 N2 N1 . . 118.58(12) ?
N2 C2 C21 . . 114.35(13) ?
N2 C2 C3 . . 124.89(14) ?
C21 C2 C3 . . 120.75(14) ?
C2 C3 H3A . . 109.5 ?
C2 C3 H3B . . 109.5 ?
H3A C3 H3B . . 109.5 ?
C2 C3 H3C . . 109.5 ?
H3A C3 H3C . . 109.5 ?
H3B C3 H3C . . 109.5 ?
C12 C11 C16 . . 119.93(15) ?
C12 C11 N1 . . 122.36(14) ?
C16 C11 N1 . . 117.71(13) ?
C11 C12 C13 . . 119.80(15) ?
C11 C12 H12 . . 120.1 ?
C13 C12 H12 . . 120.1 ?
C14 C13 C12 . . 118.67(14) ?
C14 C13 H13 . . 120.7 ?
C12 C13 H13 . . 120.7 ?
C13 C14 C15 . . 123.09(15) ?
C13 C14 F14 . . 118.76(13) ?
C15 C14 F14 . . 118.15(14) ?
C14 C15 C16 . . 118.34(15) ?
C14 C15 H15 . . 120.8 ?
C16 C15 H15 . . 120.8 ?
C15 C16 C11 . . 120.17(14) ?
C15 C16 H16 . . 119.9 ?
C11 C16 H16 . . 119.9 ?
N22 C21 C26 . . 116.93(14) ?
N22 C21 C2 . . 118.06(14) ?
C26 C21 C2 . . 125.01(13) ?
C23 N22 C21 . . 123.83(15) ?
C23 N22 H22 . . 116.9(10) ?
C21 N22 H22 . . 119.1(10) ?
N22 C23 C24 . . 119.74(15) ?
N22 C23 H23 . . 120.1 ?
C24 C23 H23 . . 120.1 ?
C23 C24 C25 . . 118.71(15) ?
C23 C24 H24 . . 120.6 ?
C25 C24 H24 . . 120.6 ?
C26 C25 C24 . . 120.45(16) ?
C26 C25 H25 . . 119.8 ?
C24 C25 H25 . . 119.8 ?
C25 C26 C21 . . 120.34(14) ?
C25 C26 H26 . . 119.8 ?
C21 C26 H26 . . 119.8 ?
N2A N1A C11A . . 119.75(13) ?
N2A N1A H1A . . 121.1(12) ?
C11A N1A H1A . . 118.8(12) ?
C2A N2A N1A . . 118.60(13) ?
N2A C2A C21A . . 114.45(13) ?
N2A C2A C3A . . 124.25(14) ?
C21A C2A C3A . . 121.30(14) ?
C2A C3A H3A1 . . 109.5 ?
C2A C3A H3A2 . . 109.5 ?
H3A1 C3A H3A2 . . 109.5 ?
C2A C3A H3A3 . . 109.5 ?
H3A1 C3A H3A3 . . 109.5 ?
H3A2 C3A H3A3 . . 109.5 ?
C12A C11A C16A . . 120.06(14) ?
C12A C11A N1A . . 122.20(15) ?
C16A C11A N1A . . 117.72(13) ?
C13A C12A C11A . . 119.73(15) ?
C13A C12A H12A . . 120.1 ?
C11A C12A H12A . . 120.1 ?
C14A C13A C12A . . 118.86(14) ?
C14A C13A H13A . . 120.6 ?
C12A C13A H13A . . 120.6 ?
C13A C14A F14A . . 119.12(14) ?
C13A C14A C15A . . 122.80(15) ?
F14A C14A C15A . . 118.09(15) ?
C14A C15A C16A . . 118.51(15) ?
C14A C15A H15A . . 120.7 ?
C16A C15A H15A . . 120.7 ?
C15A C16A C11A . . 120.03(14) ?
C15A C16A H16A . . 120.0 ?
C11A C16A H16A . . 120.0 ?
N22A C21A C26A . . 116.73(14) ?
N22A C21A C2A . . 118.07(14) ?
C26A C21A C2A . . 125.19(14) ?
C23A N22A C21A . . 123.85(14) ?
C23A N22A H22A . . 115.9(11) ?
C21A N22A H22A . . 120.2(11) ?
N22A C23A C24A . . 120.02(15) ?
N22A C23A H23A . . 120.0 ?
C24A C23A H23A . . 120.0 ?
C23A C24A C25A . . 118.54(16) ?
C23A C24A H24A . . 120.7 ?
C25A C24A H24A . . 120.7 ?
C26A C25A C24A . . 120.30(16) ?
C26A C25A H25A . . 119.8 ?
C24A C25A H25A . . 119.8 ?
C25A C26A C21A . . 120.55(15) ?
C25A C26A H26A . . 119.7 ?
C21A C26A H26A . . 119.7 ?
C1M O1M H1M . . 109.0(15) ?
O1M C1M H1M1 . . 109.5 ?
O1M C1M H1M2 . . 109.5 ?
H1M1 C1M H1M2 . . 109.5 ?
O1M C1M H1M3 . . 109.5 ?
H1M1 C1M H1M3 . . 109.5 ?
H1M2 C1M H1M3 . . 109.5 ?
C2M O2M H2M . . 105.1(19) ?
O2M C2M H2M1 . . 109.5 ?
O2M C2M H2M2 . . 109.5 ?
H2M1 C2M H2M2 . . 109.5 ?
O2M C2M H2M3 . . 109.5 ?
H2M1 C2M H2M3 . . 109.5 ?
H2M2 C2M H2M3 . . 109.5 ?
C3M O3M H3M . . 113.1(14) ?
O3M C3M H3MB . . 109.5 ?
O3M C3M H3MC . . 109.5 ?
H3MB C3M H3MC . . 109.5 ?
O3M C3M H3MD . . 109.5 ?
H3MB C3M H3MD . . 109.5 ?
H3MC C3M H3MD . . 109.5 ?
C4M O4M H4M . . 113.1(18) ?
O4M C4M H4M1 . . 109.5 ?
O4M C4M H4M2 . . 109.5 ?
H4M1 C4M H4M2 . . 109.5 ?
O4M C4M H4M3 . . 109.5 ?
H4M1 C4M H4M3 . . 109.5 ?
H4M2 C4M H4M3 . . 109.5 ?

loop_
_geom_bond_atom_site_label_1
_geom_bond_atom_site_label_2
_geom_bond_site_symmetry_2
_geom_bond_distance
_geom_bond_publ_flag
N1 N2 . 1.3348(17) ?
N1 C11 . 1.398(2) ?
N1 H1 . 0.826(16) ?
N2 C2 . 1.2957(19) ?
C2 C21 . 1.462(2) ?
C2 C3 . 1.499(2) ?
C3 H3A . 0.9800 ?
C3 H3B . 0.9800 ?
C3 H3C . 0.9800 ?
C11 C12 . 1.390(2) ?
C11 C16 . 1.394(2) ?
C12 C13 . 1.392(2) ?
C12 H12 . 0.9500 ?
C13 C14 . 1.366(2) ?
C13 H13 . 0.9500 ?
C14 C15 . 1.372(2) ?
C14 F14 . 1.3749(18) ?
C15 C16 . 1.386(2) ?
C15 H15 . 0.9500 ?
C16 H16 . 0.9500 ?
C21 N22 . 1.3521(18) ?
C21 C26 . 1.396(2) ?
N22 C23 . 1.347(2) ?
N22 H22 . 0.907(17) ?
C23 C24 . 1.370(2) ?
C23 H23 . 0.9500 ?
C24 C25 . 1.382(2) ?
C24 H24 . 0.9500 ?
C25 C26 . 1.374(2) ?
C25 H25 . 0.9500 ?
C26 H26 . 0.9500 ?
N1A N2A . 1.3360(18) ?
N1A C11A . 1.404(2) ?
N1A H1A . 0.834(16) ?
N2A C2A . 1.296(2) ?
C2A C21A . 1.460(2) ?
C2A C3A . 1.502(2) ?
C3A H3A1 . 0.9800 ?
C3A H3A2 . 0.9800 ?
C3A H3A3 . 0.9800 ?
C11A C12A . 1.391(2) ?
C11A C16A . 1.396(2) ?
C12A C13A . 1.385(2) ?
C12A H12A . 0.9500 ?
C13A C14A . 1.369(2) ?
C13A H13A . 0.9500 ?
C14A F14A . 1.3719(18) ?
C14A C15A . 1.376(2) ?
C15A C16A . 1.380(2) ?
C15A H15A . 0.9500 ?
C16A H16A . 0.9500 ?
C21A N22A . 1.3548(18) ?
C21A C26A . 1.396(2) ?
N22A C23A . 1.344(2) ?
N22A H22A . 0.883(18) ?
C23A C24A . 1.371(2) ?
C23A H23A . 0.9500 ?
C24A C25A . 1.384(2) ?
C24A H24A . 0.9500 ?
C25A C26A . 1.378(2) ?
C25A H25A . 0.9500 ?
C26A H26A . 0.9500 ?
O1M C1M . 1.376(2) ?
O1M H1M . 0.92(3) ?
C1M H1M1 . 0.9800 ?
C1M H1M2 . 0.9800 ?
C1M H1M3 . 0.9800 ?
O2M C2M . 1.405(3) ?
O2M H2M . 0.91(3) ?
C2M H2M1 . 0.9800 ?
C2M H2M2 . 0.9800 ?
C2M H2M3 . 0.9800 ?
O3M C3M . 1.399(2) ?
O3M H3M . 0.86(2) ?
C3M H3MB . 0.9800 ?
C3M H3MC . 0.9800 ?
C3M H3MD . 0.9800 ?
O4M C4M . 1.408(3) ?
O4M H4M . 0.85(3) ?
C4M H4M1 . 0.9800 ?
C4M H4M2 . 0.9800 ?
C4M H4M3 . 0.9800 ?

loop_
_geom_hbond_atom_site_label_D
_geom_hbond_atom_site_label_H
_geom_hbond_atom_site_label_A
_geom_hbond_site_symmetry_A
_geom_hbond_distance_DH
_geom_hbond_distance_HA
_geom_hbond_distance_DA
_geom_hbond_angle_DHA
N1 H1 O1M . 0.826(16) 2.158(16) 2.9136(17) 152.1(14)
N22 H22 Cl1 2_667 0.907(17) 2.401(16) 3.1633(15) 141.8(13)
N1A H1A O3M . 0.834(16) 2.081(17) 2.8806(18) 160.4(16)
N22A H22A Cl2 2_666 0.883(18) 2.382(18) 3.1292(15) 142.5(15)
O1M H1M Cl1 . 0.92(3) 2.18(3) 3.0807(16) 168(2)
O2M H2M Cl1 . 0.91(3) 2.19(3) 3.1029(17) 178(3)
O3M H3M Cl2 . 0.86(2) 2.21(2) 3.0678(16) 172(2)
O4M H4M Cl2 . 0.85(3) 2.30(3) 3.1329(18) 167(2)
C25 H25 O2M 2_557 0.9500 2.4200 3.315(2) 157.00
C25A H25A O4M 2_556 0.9500 2.4400 3.318(3) 153.00

loop_
_geom_torsion_atom_site_label_1
_geom_torsion_atom_site_label_2
_geom_torsion_atom_site_label_3
_geom_torsion_atom_site_label_4
_geom_torsion_site_symmetry_1
_geom_torsion_site_symmetry_2
_geom_torsion_site_symmetry_3
_geom_torsion_site_symmetry_4
_geom_torsion
_geom_torsion_publ_flag
C11 N1 N2 C2 . . . . -177.23(15) ?
N1 N2 C2 C21 . . . . -179.79(13) ?
N1 N2 C2 C3 . . . . 1.0(2) ?
N2 N1 C11 C12 . . . . -2.0(2) ?
N2 N1 C11 C16 . . . . 177.91(14) ?
C16 C11 C12 C13 . . . . 0.1(2) ?
N1 C11 C12 C13 . . . . -179.99(15) ?
C11 C12 C13 C14 . . . . -0.3(2) ?
C12 C13 C14 C15 . . . . 0.4(3) ?
C12 C13 C14 F14 . . . . -179.52(14) ?
C13 C14 C15 C16 . . . . -0.3(2) ?
F14 C14 C15 C16 . . . . 179.62(14) ?
C14 C15 C16 C11 . . . . 0.1(2) ?
C12 C11 C16 C15 . . . . 0.0(2) ?
N1 C11 C16 C15 . . . . -179.91(15) ?
N2 C2 C21 N22 . . . . -4.6(2) ?
C3 C2 C21 N22 . . . . 174.62(14) ?
N2 C2 C21 C26 . . . . 175.62(15) ?
C3 C2 C21 C26 . . . . -5.2(2) ?
C26 C21 N22 C23 . . . . -0.3(2) ?
C2 C21 N22 C23 . . . . 179.86(15) ?
C21 N22 C23 C24 . . . . 0.4(2) ?
N22 C23 C24 C25 . . . . -0.4(3) ?
C23 C24 C25 C26 . . . . 0.4(3) ?
C24 C25 C26 C21 . . . . -0.3(3) ?
N22 C21 C26 C25 . . . . 0.3(2) ?
C2 C21 C26 C25 . . . . -179.95(16) ?
C11A N1A N2A C2A . . . . -178.80(14) ?
N1A N2A C2A C21A . . . . 178.98(13) ?
N1A N2A C2A C3A . . . . -1.0(2) ?
N2A N1A C11A C12A . . . . -4.7(2) ?
N2A N1A C11A C16A . . . . 176.85(13) ?
C16A C11A C12A C13A . . . . 0.2(2) ?
N1A C11A C12A C13A . . . . -178.22(14) ?
C11A C12A C13A C14A . . . . -0.1(2) ?
C12A C13A C14A F14A . . . . -179.98(14) ?
C12A C13A C14A C15A . . . . -0.2(2) ?
C13A C14A C15A C16A . . . . 0.4(2) ?
F14A C14A C15A C16A . . . . -179.82(14) ?
C14A C15A C16A C11A . . . . -0.3(2) ?
C12A C11A C16A C15A . . . . 0.0(2) ?
N1A C11A C16A C15A . . . . 178.49(14) ?
N2A C2A C21A N22A . . . . 3.5(2) ?
C3A C2A C21A N22A . . . . -176.59(13) ?
N2A C2A C21A C26A . . . . -175.71(15) ?
C3A C2A C21A C26A . . . . 4.2(2) ?
C26A C21A N22A C23A . . . . -0.5(2) ?
C2A C21A N22A C23A . . . . -179.70(14) ?
C21A N22A C23A C24A . . . . 0.6(2) ?
N22A C23A C24A C25A . . . . -0.2(2) ?
C23A C24A C25A C26A . . . . -0.2(3) ?
C24A C25A C26A C21A . . . . 0.2(3) ?
N22A C21A C26A C25A . . . . 0.1(2) ?
C2A C21A C26A C25A . . . . 179.24(15) ?
